data_7229655
loop_
_publ_author_name
'Sun, Jinlong'
'Wang, Fuzhou'
'Li, Weimin'
'Chen, Min'

_publ_section_title
;
 Ligand steric effects on \a-diimine nickel catalyzed ethylene and
 1-hexene polymerization
;
_journal_issue 87
_journal_name_full 'RSC Advances'
_journal_page_first 55051
_journal_paper_doi 10.1039/C7RA11783C
_journal_volume 7
_journal_year 2017
_chemical_formula_sum 'C45 H42 Br2 N2 Ni'
_chemical_formula_weight 829.34
_chemical_melting_point 287
_chemical_name_systematic (MeN?N)NiBr2
_space_group_IT_number 14
_symmetry_cell_setting monoclinic
_symmetry_space_group_name_Hall '-P 2yn'
_symmetry_space_group_name_H-M 'P 1 21/n 1'
_atom_sites_solution_hydrogens geom
_atom_sites_solution_primary direct
_atom_sites_solution_secondary difmap
_audit_creation_method SHELXL-97
_audit_update_record
;
2017-09-23 deposited with the CCDC.
2017-11-28 downloaded from the CCDC.
;
_cell_angle_alpha 90.00
_cell_angle_beta 101.497(3)
_cell_angle_gamma 90.00
_cell_formula_units_Z 4
_cell_length_a 9.1819(9)
_cell_length_b 23.1568(19)
_cell_length_c 19.0157(16)
_cell_measurement_reflns_used 2380
_cell_measurement_temperature 298(2)
_cell_measurement_theta_max 28.799
_cell_measurement_theta_min 2.429
_cell_volume 3962.1(6)
_computing_cell_refinement 'Bruker SMART'
_computing_data_collection 'Bruker SMART'
_computing_data_reduction 'Bruker SAINT'
_computing_molecular_graphics 'Bruker SHELXTL'
_computing_publication_material 'Bruker SHELXTL'
_computing_structure_refinement 'SHELXL-97 (Sheldrick, 1997)'
_computing_structure_solution 'SHELXS-97 (Sheldrick, 1990)'
_diffrn_ambient_temperature 298(2)
_diffrn_measured_fraction_theta_full 0.994
_diffrn_measured_fraction_theta_max 0.994
_diffrn_measurement_device_type 'CCD area detector'
_diffrn_measurement_method 'phi and omega scans'
_diffrn_radiation_monochromator graphite
_diffrn_radiation_source 'fine-focus sealed tube'
_diffrn_radiation_type MoK\a
_diffrn_radiation_wavelength 0.71073
_diffrn_reflns_av_R_equivalents 0.1545
_diffrn_reflns_av_sigmaI/netI 0.2827
_diffrn_reflns_limit_h_max 10
_diffrn_reflns_limit_h_min -10
_diffrn_reflns_limit_k_max 27
_diffrn_reflns_limit_k_min -27
_diffrn_reflns_limit_l_max 22
_diffrn_reflns_limit_l_min -11
_diffrn_reflns_number 18723
_diffrn_reflns_theta_full 25.02
_diffrn_reflns_theta_max 25.02
_diffrn_reflns_theta_min 2.43
_exptl_absorpt_coefficient_mu 2.539
_exptl_absorpt_correction_T_max 0.8835
_exptl_absorpt_correction_T_min 0.5472
_exptl_absorpt_correction_type multi-scan
_exptl_absorpt_process_details sadabs
_exptl_crystal_colour colourless
_exptl_crystal_density_diffrn 1.390
_exptl_crystal_density_method 'not measured'
_exptl_crystal_description block
_exptl_crystal_F_000 1696
_exptl_crystal_size_max 0.27
_exptl_crystal_size_mid 0.10
_exptl_crystal_size_min 0.05
_platon_squeeze_details
;
;
_refine_diff_density_max 0.885
_refine_diff_density_min -1.344
_refine_diff_density_rms 0.156
_refine_ls_extinction_method none
_refine_ls_goodness_of_fit_ref 1.098
_refine_ls_hydrogen_treatment mixed
_refine_ls_matrix_type full
_refine_ls_number_parameters 456
_refine_ls_number_reflns 6939
_refine_ls_number_restraints 0
_refine_ls_restrained_S_all 1.098
_refine_ls_R_factor_all 0.2249
_refine_ls_R_factor_gt 0.1136
_refine_ls_shift/su_max 0.001
_refine_ls_shift/su_mean 0.000
_refine_ls_structure_factor_coef Fsqd
_refine_ls_weighting_details 'calc w=1/[\s^2^(Fo^2^)+(0.0714P)^2^+0.0000P] where P=(Fo^2^+2Fc^2^)/3'
_refine_ls_weighting_scheme calc
_refine_ls_wR_factor_gt 0.2199
_refine_ls_wR_factor_ref 0.2418
_reflns_number_gt 2506
_reflns_number_total 6939
_reflns_threshold_expression >2sigma(I)
_cod_data_source_file c7ra11783c2.cif
_cod_data_source_block 170908a
_cod_depositor_comments
;
The following automatic conversions were performed:

'_symmetry_cell_setting' value 'Monoclinic' changed to 'monoclinic'
according to
/home/data/users/saulius/crontab/automatic-downloads/rss-feeds/RSC/lib/dictionaries/cif_core.dic
dictionary named 'cif_core.dic' version 2.4.2 from 2011-04-26.

Automatic conversion script
Id: cif_fix_values 4973 2017-02-22 13:04:09Z antanas 
;
_cod_original_sg_symbol_H-M P2(1)/n
_cod_database_code 7229655

loop_
_symmetry_equiv_pos_as_xyz
'x, y, z'
'-x+1/2, y+1/2, -z+1/2'
'-x, -y, -z'
'x-1/2, -y-1/2, z-1/2'

loop_
_atom_site_label
_atom_site_type_symbol
_atom_site_fract_x
_atom_site_fract_y
_atom_site_fract_z
_atom_site_U_iso_or_equiv
_atom_site_adp_type
_atom_site_occupancy
_atom_site_symmetry_multiplicity
_atom_site_calc_flag
_atom_site_refinement_flags
Ni Ni 0.57697(18) 0.67781(7) 0.69666(9) 0.0375(5) Uani 1 1 d .
Br1 Br 0.77741(17) 0.63116(7) 0.66429(9) 0.0612(6) Uani 1 1 d .
Br2 Br 0.61184(17) 0.75121(7) 0.78095(9) 0.0581(5) Uani 1 1 d .
N1 N 0.4068(11) 0.6918(4) 0.6158(5) 0.032(3) Uani 1 1 d .
N2 N 0.4338(12) 0.6247(4) 0.7232(6) 0.032(3) Uani 1 1 d .
C1 C 0.1444(14) 0.6662(5) 0.5655(7) 0.040(4) Uani 1 1 d .
H1A H 0.1484 0.6983 0.5341 0.061 Uiso 1 1 calc R
H1B H 0.0639 0.6715 0.5902 0.061 Uiso 1 1 calc R
H1C H 0.1291 0.6312 0.5379 0.061 Uiso 1 1 calc R
C2 C 0.2891(15) 0.6622(6) 0.6196(7) 0.038(4) Uani 1 1 d .
C3 C 0.3118(15) 0.6220(6) 0.6800(7) 0.034(4) Uani 1 1 d .
C4 C 0.1801(14) 0.5834(6) 0.6863(7) 0.049(4) Uani 1 1 d .
H4A H 0.2096 0.5564 0.7249 0.073 Uiso 1 1 calc R
H4B H 0.1479 0.5627 0.6422 0.073 Uiso 1 1 calc R
H4C H 0.0999 0.6068 0.6959 0.073 Uiso 1 1 calc R
C5 C 0.4069(13) 0.7332(6) 0.5577(7) 0.032(4) Uani 1 1 d .
C6 C 0.4531(14) 0.7141(6) 0.4959(7) 0.035(4) Uani 1 1 d .
C7 C 0.4481(14) 0.7529(6) 0.4409(7) 0.041(4) Uani 1 1 d .
H7 H 0.4773 0.7407 0.3992 0.049 Uiso 1 1 calc R
C8 C 0.4031(14) 0.8076(6) 0.4447(7) 0.035(4) Uani 1 1 d .
C9 C 0.3625(13) 0.8267(6) 0.5074(7) 0.035(3) Uani 1 1 d .
H9 H 0.3343 0.8649 0.5116 0.042 Uiso 1 1 calc R
C10 C 0.3642(14) 0.7881(6) 0.5641(7) 0.039(4) Uani 1 1 d .
C11 C 0.3975(14) 0.8500(5) 0.3851(7) 0.044(4) Uani 1 1 d .
H11A H 0.4861 0.8731 0.3940 0.066 Uiso 1 1 calc R
H11B H 0.3123 0.8745 0.3824 0.066 Uiso 1 1 calc R
H11C H 0.3906 0.8297 0.3406 0.066 Uiso 1 1 calc R
C12 C 0.5090(15) 0.6526(6) 0.4913(8) 0.043(4) Uani 1 1 d .
H12 H 0.5676 0.6433 0.5389 0.051 Uiso 1 1 calc R
C13 C 0.6134(16) 0.6472(6) 0.4392(8) 0.044(4) Uani 1 1 d .
C14 C 0.5779(17) 0.6197(6) 0.3759(8) 0.055(4) Uani 1 1 d .
H14 H 0.4870 0.6011 0.3620 0.066 Uiso 1 1 calc R
C15 C 0.6850(18) 0.6203(7) 0.3308(9) 0.064(5) Uani 1 1 d .
H15 H 0.6629 0.6008 0.2873 0.077 Uiso 1 1 calc R
C16 C 0.8140(19) 0.6473(7) 0.3480(9) 0.065(5) Uani 1 1 d .
H16 H 0.8807 0.6469 0.3170 0.077 Uiso 1 1 calc R
C17 C 0.8480(17) 0.6761(7) 0.4127(9) 0.067(5) Uani 1 1 d .
H17 H 0.9366 0.6964 0.4260 0.080 Uiso 1 1 calc R
C18 C 0.7500(17) 0.6739(6) 0.4552(8) 0.059(5) Uani 1 1 d .
H18 H 0.7756 0.6920 0.4996 0.071 Uiso 1 1 calc R
C19 C 0.3857(17) 0.6075(6) 0.4751(9) 0.043(4) Uani 1 1 d .
C20 C 0.2693(18) 0.6140(6) 0.4198(8) 0.053(4) Uani 1 1 d .
H20 H 0.2631 0.6465 0.3907 0.063 Uiso 1 1 calc R
C21 C 0.1546(18) 0.5707(8) 0.4060(9) 0.062(5) Uani 1 1 d .
H21 H 0.0724 0.5747 0.3688 0.074 Uiso 1 1 calc R
C22 C 0.172(2) 0.5243(7) 0.4491(10) 0.062(5) Uani 1 1 d .
H22 H 0.1006 0.4952 0.4400 0.074 Uiso 1 1 calc R
C23 C 0.284(2) 0.5176(7) 0.5033(10) 0.058(5) Uani 1 1 d .
H23 H 0.2898 0.4845 0.5314 0.070 Uiso 1 1 calc R
C24 C 0.3938(16) 0.5594(7) 0.5191(8) 0.047(4) Uani 1 1 d .
H24 H 0.4715 0.5552 0.5584 0.056 Uiso 1 1 calc R
C25 C 0.3134(14) 0.8096(6) 0.6299(7) 0.041(4) Uani 1 1 d .
H25 H 0.3621 0.7850 0.6696 0.049 Uiso 1 1 calc R
C26 C 0.3636(16) 0.8708(7) 0.6502(8) 0.046(4) Uani 1 1 d .
C27 C 0.5093(17) 0.8806(7) 0.6745(8) 0.051(4) Uani 1 1 d .
H27 H 0.5761 0.8504 0.6745 0.061 Uiso 1 1 calc R
C28 C 0.5621(18) 0.9335(7) 0.6990(8) 0.058(5) Uani 1 1 d .
H28 H 0.6613 0.9382 0.7210 0.070 Uiso 1 1 calc R
C29 C 0.465(2) 0.9798(7) 0.6906(9) 0.060(5) Uani 1 1 d .
H29 H 0.5001 1.0167 0.7042 0.072 Uiso 1 1 calc R
C30 C 0.329(2) 0.9716(7) 0.6640(9) 0.063(5) Uani 1 1 d .
H30 H 0.2648 1.0032 0.6572 0.076 Uiso 1 1 calc R
C31 C 0.2734(17) 0.9188(7) 0.6453(8) 0.050(4) Uani 1 1 d .
H31 H 0.1717 0.9146 0.6287 0.060 Uiso 1 1 calc R
C32 C 0.1490(16) 0.8020(6) 0.6249(8) 0.045(4) Uani 1 1 d .
C33 C 0.0991(17) 0.7841(6) 0.6880(8) 0.054(4) Uani 1 1 d .
H33 H 0.1686 0.7757 0.7294 0.065 Uiso 1 1 calc R
C34 C -0.0514(19) 0.7789(7) 0.6887(10) 0.062(5) Uani 1 1 d .
H34 H -0.0845 0.7676 0.7297 0.074 Uiso 1 1 calc R
C35 C -0.1485(19) 0.7913(7) 0.6264(11) 0.068(5) Uani 1 1 d .
H35 H -0.2500 0.7897 0.6257 0.082 Uiso 1 1 calc R
C36 C -0.1008(17) 0.8063(6) 0.5638(9) 0.062(5) Uani 1 1 d .
H36 H -0.1695 0.8126 0.5214 0.074 Uiso 1 1 calc R
C37 C 0.0459(17) 0.8117(6) 0.5652(9) 0.053(4) Uani 1 1 d .
H37 H 0.0768 0.8224 0.5234 0.064 Uiso 1 1 calc R
C38 C 0.4576(15) 0.5902(6) 0.7879(8) 0.039(4) Uani 1 1 d .
C39 C 0.5368(16) 0.5392(7) 0.7855(8) 0.048(4) Uani 1 1 d .
C40 C 0.5760(16) 0.5093(7) 0.8517(9) 0.057(5) Uani 1 1 d .
H40 H 0.6265 0.4744 0.8540 0.068 Uiso 1 1 calc R
C41 C 0.5405(18) 0.5313(8) 0.9102(9) 0.064(5) Uani 1 1 d .
H41 H 0.5680 0.5118 0.9536 0.077 Uiso 1 1 calc R
C42 C 0.4682(18) 0.5795(8) 0.9083(8) 0.057(5) Uani 1 1 d .
H42 H 0.4448 0.5924 0.9510 0.068 Uiso 1 1 calc R
C43 C 0.4242(15) 0.6123(7) 0.8498(9) 0.047(4) Uani 1 1 d .
C44 C 0.5600(16) 0.5129(6) 0.7173(8) 0.055(4) Uani 1 1 d .
H44A H 0.4716 0.5175 0.6811 0.083 Uiso 1 1 calc R
H44B H 0.5816 0.4726 0.7246 0.083 Uiso 1 1 calc R
H44C H 0.6416 0.5317 0.7021 0.083 Uiso 1 1 calc R
C45 C 0.3348(17) 0.6659(6) 0.8486(8) 0.070(5) Uani 1 1 d .
H45A H 0.2519 0.6588 0.8712 0.104 Uiso 1 1 calc R
H45B H 0.2989 0.6777 0.7997 0.104 Uiso 1 1 calc R
H45C H 0.3956 0.6960 0.8739 0.104 Uiso 1 1 calc R

loop_
_atom_site_aniso_label
_atom_site_aniso_U_11
_atom_site_aniso_U_22
_atom_site_aniso_U_33
_atom_site_aniso_U_23
_atom_site_aniso_U_13
_atom_site_aniso_U_12
Ni 0.0214(10) 0.0571(13) 0.0359(11) 0.0064(10) 0.0104(8) -0.0011(9)
Br1 0.0309(9) 0.0949(14) 0.0626(12) -0.0059(10) 0.0210(8) 0.0119(9)
Br2 0.0464(10) 0.0700(11) 0.0573(11) -0.0120(9) 0.0093(8) -0.0004(9)
N1 0.025(6) 0.044(7) 0.034(7) 0.007(6) 0.021(6) 0.007(5)
N2 0.035(7) 0.044(7) 0.021(7) 0.010(6) 0.014(6) 0.002(6)
C1 0.032(9) 0.050(10) 0.042(10) -0.001(7) 0.013(8) 0.002(7)
C2 0.031(9) 0.048(10) 0.038(10) 0.004(7) 0.012(8) 0.008(7)
C3 0.028(9) 0.046(10) 0.034(10) 0.001(7) 0.019(8) -0.005(7)
C4 0.030(9) 0.061(11) 0.056(11) 0.004(8) 0.014(8) -0.014(7)
C5 0.026(8) 0.045(10) 0.031(9) -0.001(7) 0.020(7) 0.002(7)
C6 0.032(8) 0.048(10) 0.032(9) -0.006(7) 0.020(7) 0.006(7)
C7 0.036(9) 0.052(10) 0.041(10) -0.005(8) 0.022(8) 0.002(8)
C8 0.031(8) 0.043(10) 0.036(9) -0.006(7) 0.020(7) 0.000(7)
C9 0.038(8) 0.046(9) 0.028(9) -0.003(7) 0.026(7) 0.003(7)
C10 0.035(9) 0.046(10) 0.038(10) -0.005(8) 0.015(8) 0.000(7)
C11 0.047(10) 0.055(10) 0.039(10) 0.005(8) 0.030(8) -0.011(7)
C12 0.035(9) 0.053(10) 0.044(10) -0.002(7) 0.018(8) 0.007(8)
C13 0.038(10) 0.058(11) 0.041(10) -0.003(8) 0.021(8) 0.009(8)
C14 0.050(11) 0.066(12) 0.053(11) -0.010(9) 0.021(9) 0.003(8)
C15 0.061(12) 0.087(14) 0.055(12) -0.021(10) 0.038(11) 0.015(10)
C16 0.053(12) 0.083(13) 0.063(13) -0.022(10) 0.025(11) 0.019(10)
C17 0.049(11) 0.096(14) 0.058(13) -0.008(11) 0.018(10) 0.006(10)
C18 0.046(11) 0.074(12) 0.059(12) -0.001(9) 0.014(10) 0.010(9)
C19 0.035(10) 0.053(11) 0.046(11) -0.007(9) 0.018(9) 0.008(8)
C20 0.050(11) 0.061(12) 0.048(11) -0.004(9) 0.013(10) 0.007(9)
C21 0.050(12) 0.073(13) 0.058(13) -0.007(10) 0.004(10) 0.002(10)
C22 0.055(13) 0.065(13) 0.065(14) -0.003(10) 0.012(11) -0.001(10)
C23 0.055(12) 0.059(12) 0.062(13) -0.001(9) 0.015(10) -0.004(10)
C24 0.037(10) 0.058(11) 0.051(11) -0.003(9) 0.022(8) 0.005(9)
C25 0.032(9) 0.051(11) 0.044(10) 0.000(7) 0.018(8) 0.002(7)
C26 0.039(10) 0.050(11) 0.053(11) -0.009(8) 0.017(8) -0.002(9)
C27 0.039(10) 0.054(12) 0.064(12) -0.007(9) 0.022(9) 0.001(9)
C28 0.050(11) 0.060(12) 0.067(12) -0.011(10) 0.018(9) -0.008(10)
C29 0.058(12) 0.054(12) 0.071(13) -0.017(9) 0.024(11) -0.010(10)
C30 0.058(13) 0.055(13) 0.078(14) -0.014(10) 0.016(11) -0.005(10)
C31 0.042(10) 0.053(11) 0.057(12) -0.013(9) 0.017(9) 0.005(9)
C32 0.036(10) 0.056(11) 0.046(11) -0.001(8) 0.020(9) 0.006(8)
C33 0.045(11) 0.070(11) 0.052(11) 0.000(9) 0.018(9) -0.006(8)
C34 0.053(12) 0.083(13) 0.059(13) -0.004(10) 0.036(11) -0.013(10)
C35 0.045(12) 0.086(14) 0.077(15) -0.003(11) 0.024(11) 0.006(10)
C36 0.045(11) 0.078(13) 0.064(13) 0.004(10) 0.012(10) 0.002(9)
C37 0.045(11) 0.063(12) 0.056(12) 0.005(9) 0.020(10) 0.000(9)
C38 0.036(9) 0.049(10) 0.034(10) 0.005(8) 0.012(8) -0.003(8)
C39 0.037(9) 0.064(12) 0.045(11) 0.008(9) 0.011(8) -0.004(8)
C40 0.052(11) 0.066(12) 0.050(12) 0.018(10) 0.009(10) 0.004(9)
C41 0.064(13) 0.074(14) 0.051(13) 0.016(10) 0.003(10) 0.009(10)
C42 0.061(12) 0.071(13) 0.040(12) 0.007(10) 0.013(9) -0.006(10)
C43 0.038(10) 0.060(12) 0.044(11) 0.002(9) 0.011(9) 0.004(8)
C44 0.065(12) 0.044(10) 0.057(12) -0.002(8) 0.013(9) 0.006(8)
C45 0.068(12) 0.074(13) 0.072(13) -0.011(10) 0.028(10) 0.012(10)

loop_
_atom_type_symbol
_atom_type_description
_atom_type_scat_dispersion_real
_atom_type_scat_dispersion_imag
_atom_type_scat_source
C C 0.0033 0.0016 'International Tables Vol C Tables 4.2.6.8 and 6.1.1.4'
H H 0.0000 0.0000 'International Tables Vol C Tables 4.2.6.8 and 6.1.1.4'
N N 0.0061 0.0033 'International Tables Vol C Tables 4.2.6.8 and 6.1.1.4'
Br Br -0.2901 2.4595 'International Tables Vol C Tables 4.2.6.8 and 6.1.1.4'
Ni Ni 0.3393 1.1124 'International Tables Vol C Tables 4.2.6.8 and 6.1.1.4'

loop_
_geom_angle_atom_site_label_1
_geom_angle_atom_site_label_2
_geom_angle_atom_site_label_3
_geom_angle
N2 Ni N1 80.6(4)
N2 Ni Br2 107.0(3)
N1 Ni Br2 113.2(3)
N2 Ni Br1 112.9(3)
N1 Ni Br1 114.4(3)
Br2 Ni Br1 121.20(9)
C2 N1 C5 121.0(11)
C2 N1 Ni 114.0(9)
C5 N1 Ni 124.9(8)
C3 N2 C38 119.7(11)
C3 N2 Ni 115.2(9)
C38 N2 Ni 125.2(9)
C2 C1 H1A 109.5
C2 C1 H1B 109.5
H1A C1 H1B 109.5
C2 C1 H1C 109.5
H1A C1 H1C 109.5
H1B C1 H1C 109.5
N1 C2 C3 113.1(12)
N1 C2 C1 124.1(12)
C3 C2 C1 122.8(12)
N2 C3 C2 116.9(12)
N2 C3 C4 126.6(12)
C2 C3 C4 116.4(13)
C3 C4 H4A 109.5
C3 C4 H4B 109.5
H4A C4 H4B 109.5
C3 C4 H4C 109.5
H4A C4 H4C 109.5
H4B C4 H4C 109.5
C10 C5 C6 121.3(12)
C10 C5 N1 120.5(11)
C6 C5 N1 118.2(11)
C7 C6 C5 117.6(12)
C7 C6 C12 121.9(12)
C5 C6 C12 120.5(12)
C8 C7 C6 122.8(13)
C8 C7 H7 118.6
C6 C7 H7 118.6
C7 C8 C9 119.0(13)
C7 C8 C11 123.1(12)
C9 C8 C11 117.9(12)
C8 C9 C10 119.7(12)
C8 C9 H9 120.2
C10 C9 H9 120.2
C5 C10 C9 119.5(12)
C5 C10 C25 122.2(12)
C9 C10 C25 118.3(12)
C8 C11 H11A 109.5
C8 C11 H11B 109.5
H11A C11 H11B 109.5
C8 C11 H11C 109.5
H11A C11 H11C 109.5
H11B C11 H11C 109.5
C13 C12 C6 112.4(11)
C13 C12 C19 110.6(11)
C6 C12 C19 114.0(11)
C13 C12 H12 106.4
C6 C12 H12 106.4
C19 C12 H12 106.4
C14 C13 C18 117.3(13)
C14 C13 C12 123.6(14)
C18 C13 C12 119.1(14)
C13 C14 C15 117.4(15)
C13 C14 H14 121.3
C15 C14 H14 121.3
C16 C15 C14 123.2(16)
C16 C15 H15 118.4
C14 C15 H15 118.4
C15 C16 C17 118.8(15)
C15 C16 H16 120.6
C17 C16 H16 120.6
C18 C17 C16 117.7(17)
C18 C17 H17 121.2
C16 C17 H17 121.2
C17 C18 C13 125.6(16)
C17 C18 H18 117.2
C13 C18 H18 117.2
C20 C19 C24 119.9(14)
C20 C19 C12 121.4(15)
C24 C19 C12 118.7(15)
C19 C20 C21 120.1(15)
C19 C20 H20 119.9
C21 C20 H20 119.9
C22 C21 C20 116.9(16)
C22 C21 H21 121.5
C20 C21 H21 121.5
C23 C22 C21 123.6(17)
C23 C22 H22 118.2
C21 C22 H22 118.2
C22 C23 C24 120.7(17)
C22 C23 H23 119.7
C24 C23 H23 119.7
C19 C24 C23 118.7(15)
C19 C24 H24 120.6
C23 C24 H24 120.6
C32 C25 C10 112.4(11)
C32 C25 C26 112.1(11)
C10 C25 C26 113.0(11)
C32 C25 H25 106.2
C10 C25 H25 106.2
C26 C25 H25 106.2
C27 C26 C31 115.4(14)
C27 C26 C25 118.5(14)
C31 C26 C25 126.1(14)
C26 C27 C28 122.1(15)
C26 C27 H27 119.0
C28 C27 H27 119.0
C27 C28 C29 118.7(16)
C27 C28 H28 120.6
C29 C28 H28 120.6
C30 C29 C28 119.4(17)
C30 C29 H29 120.3
C28 C29 H29 120.3
C29 C30 C31 122.2(17)
C29 C30 H30 118.9
C31 C30 H30 118.9
C30 C31 C26 121.7(15)
C30 C31 H31 119.1
C26 C31 H31 119.1
C37 C32 C33 117.9(13)
C37 C32 C25 124.3(13)
C33 C32 C25 117.8(14)
C34 C33 C32 121.2(15)
C34 C33 H33 119.4
C32 C33 H33 119.4
C35 C34 C33 117.0(15)
C35 C34 H34 121.5
C33 C34 H34 121.5
C34 C35 C36 122.2(15)
C34 C35 H35 118.9
C36 C35 H35 118.9
C37 C36 C35 119.3(16)
C37 C36 H36 120.3
C35 C36 H36 120.3
C32 C37 C36 122.3(15)
C32 C37 H37 118.9
C36 C37 H37 118.9
C43 C38 C39 123.4(14)
C43 C38 N2 120.2(13)
C39 C38 N2 115.6(12)
C38 C39 C40 115.2(14)
C38 C39 C44 122.8(14)
C40 C39 C44 121.4(14)
C41 C40 C39 119.8(16)
C41 C40 H40 120.1
C39 C40 H40 120.1
C42 C41 C40 121.3(17)
C42 C41 H41 119.4
C40 C41 H41 119.4
C41 C42 C43 125.4(16)
C41 C42 H42 117.3
C43 C42 H42 117.3
C42 C43 C38 114.8(14)
C42 C43 C45 124.1(15)
C38 C43 C45 120.9(14)
C39 C44 H44A 109.5
C39 C44 H44B 109.5
H44A C44 H44B 109.5
C39 C44 H44C 109.5
H44A C44 H44C 109.5
H44B C44 H44C 109.5
C43 C45 H45A 109.5
C43 C45 H45B 109.5
H45A C45 H45B 109.5
C43 C45 H45C 109.5
H45A C45 H45C 109.5
H45B C45 H45C 109.5

loop_
_geom_bond_atom_site_label_1
_geom_bond_atom_site_label_2
_geom_bond_distance
Ni N2 1.940(10)
Ni N1 1.988(11)
Ni Br2 2.314(2)
Ni Br1 2.320(2)
N1 C2 1.294(15)
N1 C5 1.463(14)
N2 C3 1.252(15)
N2 C38 1.445(15)
C1 C2 1.512(17)
C1 H1A 0.9600
C1 H1B 0.9600
C1 H1C 0.9600
C2 C3 1.462(17)
C3 C4 1.527(15)
C4 H4A 0.9600
C4 H4B 0.9600
C4 H4C 0.9600
C5 C10 1.343(16)
C5 C6 1.398(15)
C6 C7 1.374(17)
C6 C12 1.522(17)
C7 C8 1.338(16)
C7 H7 0.9300
C8 C9 1.391(15)
C8 C11 1.492(16)
C9 C10 1.397(16)
C9 H9 0.9300
C10 C25 1.505(16)
C11 H11A 0.9600
C11 H11B 0.9600
C11 H11C 0.9600
C12 C13 1.514(16)
C12 C19 1.527(18)
C12 H12 0.9800
C13 C14 1.343(18)
C13 C18 1.377(18)
C14 C15 1.428(17)
C14 H14 0.9300
C15 C16 1.32(2)
C15 H15 0.9300
C16 C17 1.380(19)
C16 H16 0.9300
C17 C18 1.325(18)
C17 H17 0.9300
C18 H18 0.9300
C19 C20 1.35(2)
C19 C24 1.386(18)
C20 C21 1.440(19)
C20 H20 0.9300
C21 C22 1.342(19)
C21 H21 0.9300
C22 C23 1.31(2)
C22 H22 0.9300
C23 C24 1.386(18)
C23 H23 0.9300
C24 H24 0.9300
C25 C32 1.504(17)
C25 C26 1.516(17)
C25 H25 0.9800
C26 C27 1.344(18)
C26 C31 1.379(17)
C27 C28 1.364(17)
C27 H27 0.9300
C28 C29 1.382(19)
C28 H28 0.9300
C29 C30 1.27(2)
C29 H29 0.9300
C30 C31 1.344(18)
C30 H30 0.9300
C31 H31 0.9300
C32 C37 1.344(18)
C32 C33 1.430(17)
C33 C34 1.390(19)
C33 H33 0.9300
C34 C35 1.36(2)
C34 H34 0.9300
C35 C36 1.392(19)
C35 H35 0.9300
C36 C37 1.347(18)
C36 H36 0.9300
C37 H37 0.9300
C38 C43 1.373(17)
C38 C39 1.394(17)
C39 C40 1.419(18)
C39 C44 1.486(17)
C40 C41 1.321(19)
C40 H40 0.9300
C41 C42 1.295(19)
C41 H41 0.9300
C42 C43 1.340(18)
C42 H42 0.9300
C43 C45 1.488(18)
C44 H44A 0.9600
C44 H44B 0.9600
C44 H44C 0.9600
C45 H45A 0.9600
C45 H45B 0.9600
C45 H45C 0.9600

loop_
_geom_torsion_atom_site_label_1
_geom_torsion_atom_site_label_2
_geom_torsion_atom_site_label_3
_geom_torsion_atom_site_label_4
_geom_torsion
N2 Ni N1 C2 1.3(9)
Br2 Ni N1 C2 -103.2(9)
Br1 Ni N1 C2 112.2(8)
N2 Ni N1 C5 178.8(9)
Br2 Ni N1 C5 74.2(9)
Br1 Ni N1 C5 -70.3(9)
N1 Ni N2 C3 2.3(9)
Br2 Ni N2 C3 113.8(9)
Br1 Ni N2 C3 -110.4(9)
N1 Ni N2 C38 -176.7(10)
Br2 Ni N2 C38 -65.1(10)
Br1 Ni N2 C38 70.7(10)
C5 N1 C2 C3 178.3(10)
Ni N1 C2 C3 -4.1(13)
C5 N1 C2 C1 1.1(18)
Ni N1 C2 C1 178.7(9)
C38 N2 C3 C2 173.8(11)
Ni N2 C3 C2 -5.2(15)
C38 N2 C3 C4 -2(2)
Ni N2 C3 C4 178.9(9)
N1 C2 C3 N2 6.3(17)
C1 C2 C3 N2 -176.5(12)
N1 C2 C3 C4 -177.4(11)
C1 C2 C3 C4 -0.1(17)
C2 N1 C5 C10 87.9(16)
Ni N1 C5 C10 -89.4(13)
C2 N1 C5 C6 -92.4(14)
Ni N1 C5 C6 90.3(13)
C10 C5 C6 C7 -2.3(19)
N1 C5 C6 C7 178.0(11)
C10 C5 C6 C12 176.7(13)
N1 C5 C6 C12 -3.0(18)
C5 C6 C7 C8 1(2)
C12 C6 C7 C8 -178.1(12)
C6 C7 C8 C9 1(2)
C6 C7 C8 C11 180.0(12)
C7 C8 C9 C10 -2.2(19)
C11 C8 C9 C10 179.1(12)
C6 C5 C10 C9 1(2)
N1 C5 C10 C9 -178.8(11)
C6 C5 C10 C25 179.7(12)
N1 C5 C10 C25 -0.6(19)
C8 C9 C10 C5 0.8(19)
C8 C9 C10 C25 -177.5(12)
C7 C6 C12 C13 24.3(19)
C5 C6 C12 C13 -154.7(13)
C7 C6 C12 C19 -102.6(14)
C5 C6 C12 C19 78.5(17)
C6 C12 C13 C14 -109.7(16)
C19 C12 C13 C14 19(2)
C6 C12 C13 C18 67.1(17)
C19 C12 C13 C18 -164.3(14)
C18 C13 C14 C15 0(2)
C12 C13 C14 C15 177.2(13)
C13 C14 C15 C16 -1(2)
C14 C15 C16 C17 0(3)
C15 C16 C17 C18 2(3)
C16 C17 C18 C13 -3(3)
C14 C13 C18 C17 2(2)
C12 C13 C18 C17 -175.2(14)
C13 C12 C19 C20 -77.3(16)
C6 C12 C19 C20 50.5(18)
C13 C12 C19 C24 103.7(14)
C6 C12 C19 C24 -128.6(13)
C24 C19 C20 C21 -1(2)
C12 C19 C20 C21 -179.9(12)
C19 C20 C21 C22 -1(2)
C20 C21 C22 C23 2(2)
C21 C22 C23 C24 0(3)
C20 C19 C24 C23 3(2)
C12 C19 C24 C23 -178.3(12)
C22 C23 C24 C19 -2(2)
C5 C10 C25 C32 -89.1(16)
C9 C10 C25 C32 89.2(15)
C5 C10 C25 C26 142.7(14)
C9 C10 C25 C26 -39.0(17)
C32 C25 C26 C27 163.2(13)
C10 C25 C26 C27 -68.5(17)
C32 C25 C26 C31 -17.7(19)
C10 C25 C26 C31 110.6(15)
C31 C26 C27 C28 6(2)
C25 C26 C27 C28 -174.8(13)
C26 C27 C28 C29 -8(2)
C27 C28 C29 C30 4(2)
C28 C29 C30 C31 2(3)
C29 C30 C31 C26 -4(3)
C27 C26 C31 C30 0(2)
C25 C26 C31 C30 -179.3(14)
C10 C25 C32 C37 -40.6(19)
C26 C25 C32 C37 88.1(17)
C10 C25 C32 C33 140.3(13)
C26 C25 C32 C33 -91.1(15)
C37 C32 C33 C34 -3(2)
C25 C32 C33 C34 176.7(13)
C32 C33 C34 C35 1(2)
C33 C34 C35 C36 2(3)
C34 C35 C36 C37 -3(3)
C33 C32 C37 C36 2(2)
C25 C32 C37 C36 -177.5(13)
C35 C36 C37 C32 1(2)
C3 N2 C38 C43 -90.7(16)
Ni N2 C38 C43 88.1(14)
C3 N2 C38 C39 99.3(15)
Ni N2 C38 C39 -81.8(14)
C43 C38 C39 C40 3(2)
N2 C38 C39 C40 172.4(12)
C43 C38 C39 C44 174.1(13)
N2 C38 C39 C44 -16.3(19)
C38 C39 C40 C41 -2(2)
C44 C39 C40 C41 -173.2(15)
C39 C40 C41 C42 1(3)
C40 C41 C42 C43 -1(3)
C41 C42 C43 C38 2(2)
C41 C42 C43 C45 176.8(16)
C39 C38 C43 C42 -3(2)
N2 C38 C43 C42 -171.9(13)
C39 C38 C43 C45 -177.9(13)
N2 C38 C43 C45 13(2)

loop_
_platon_squeeze_void_nr
_platon_squeeze_void_average_x
_platon_squeeze_void_average_y
_platon_squeeze_void_average_z
_platon_squeeze_void_volume
_platon_squeeze_void_count_electrons
1 0.000 0.500 0.000 122.2 18.6
2 0.500 0.000 0.500 122.2 18.6
